data_9000070
loop_
_publ_author_name
'Evans, H. T.'
'Mrose, M. E.'

_publ_section_title
;
 A crystal chemical study of montroseite and paramontroseite.
;
_journal_name_full 'American Mineralogist'
_journal_page_first 861
_journal_page_last 875
_journal_volume 40
_journal_year 1955
_chemical_formula_structural VO(OH)
_chemical_formula_sum 'H O2 V'
_chemical_name_mineral Montroseite
_space_group_IT_number 62
_symmetry_space_group_name_Hall '-P 2c 2ab'
_symmetry_space_group_name_H-M 'P b n m'
_cell_angle_alpha 90
_cell_angle_beta 90
_cell_angle_gamma 90
_cell_formula_units_Z 4
_cell_length_a 4.54
_cell_length_b 9.97
_cell_length_c 3.03
_cell_volume 137.149
_database_code_amcsd 0000073
_exptl_crystal_density_diffrn 4.066
_cod_original_formula_sum 'V (O2 H)'
_cod_database_code 9000070

loop_
_space_group_symop_operation_xyz
x,y,z
x,y,1/2-z
-x,-y,1/2+z
1/2+x,1/2-y,1/2+z
1/2-x,1/2+y,1/2-z
1/2-x,1/2+y,z
1/2+x,1/2-y,-z
-x,-y,-z

loop_
_atom_site_label
_atom_site_fract_x
_atom_site_fract_y
_atom_site_fract_z
_atom_site_U_iso_or_equiv
_atom_site_type_symbol
_atom_site_attached_hydrogens
V -0.05170 0.14550 0.25000 0.00405 V 0
O-H1 0.30100 -0.19700 0.25000 0.00405 O 1
O2 -0.19800 -0.05400 0.25000 0.00405 O 0

loop_
_cod_changelog_entry_id
_cod_changelog_entry_author
_cod_changelog_entry_date
_cod_changelog_entry_text
1
;cod-tools version 3.8.0
Id: cif_guess_AMCSD_atom_types 9574 2023-05-10 09:00:05Z saulius
;
2023-05-10T18:45:42+03:00
;Derived atom types and hydrogen counts
from atom names that follow the AMCSD naming convention
(Wat == water, O-H == hydroxyl).
;

loop_
_cod_related_entry_id
_cod_related_entry_database
_cod_related_entry_code
1 AMCSD 0000073
